data_7033050
loop_
_publ_author_name
'Gupta, Suraj K.'
'Choudhury, Joyanta'

_publ_section_title
;
 Templating an N-heterocyclic carbene (NHC)-cyclometalated
 Cp*Ir(III)-based oxidation precatalyst on a pendant coordination
 platform: assessment of the oxidative behavior via electrochemical,
 spectroscopic and catalytic probes.
;
_journal_issue 3
_journal_name_full 'Dalton transactions (Cambridge, England : 2003)'
_journal_page_first 1233
_journal_page_last 1239
_journal_paper_doi 10.1039/c4dt03161j
_journal_volume 44
_journal_year 2015
_chemical_formula_moiety 'C35 H33 I Ir N5, C H2 Cl2'
_chemical_formula_sum 'C36 H35 Cl2 I Ir N5'
_chemical_formula_weight 927.69
_chemical_name_systematic
;
 ?
;
_space_group_crystal_system monoclinic
_space_group_IT_number 14
_space_group_name_Hall '-P 2yn'
_space_group_name_H-M_alt 'P 1 21/n 1'
_symmetry_space_group_name_Hall '-P 2yn'
_symmetry_space_group_name_H-M 'P 1 21/n 1'
_atom_sites_solution_hydrogens geom
_audit_creation_method SHELXL-2014
_cell_angle_alpha 90
_cell_angle_beta 113.754(2)
_cell_angle_gamma 90
_cell_formula_units_Z 4
_cell_length_a 13.0806(10)
_cell_length_b 20.3096(16)
_cell_length_c 13.8023(11)
_cell_measurement_reflns_used 5920
_cell_measurement_temperature 98(2)
_cell_measurement_theta_max 25.000
_cell_measurement_theta_min 2.573
_cell_volume 3356.1(5)
_computing_cell_refinement 'Bruker XSCANS'
_computing_data_collection 'Bruker XSCANS'
_computing_data_reduction 'Bruker SHELXTL'
_computing_molecular_graphics 'Ortep-3 for Windows'
_computing_publication_material 'SHELXL-2014 (Sheldrick, 2014)'
_computing_structure_refinement 'SHELXL-2014 (Sheldrick, 2014)'
_computing_structure_solution SIR-92
_diffrn_ambient_temperature 98(2)
_diffrn_measured_fraction_theta_full 0.975
_diffrn_measured_fraction_theta_max 0.999
_diffrn_measurement_device_type 'Bruker P4'
_diffrn_measurement_method '\w scans'
_diffrn_radiation_type MoK\a
_diffrn_radiation_wavelength 0.71073
_diffrn_reflns_av_R_equivalents 0.0518
_diffrn_reflns_av_unetI/netI 0.0172
_diffrn_reflns_Laue_measured_fraction_full 0.975
_diffrn_reflns_Laue_measured_fraction_max 0.999
_diffrn_reflns_limit_h_max 15
_diffrn_reflns_limit_h_min -15
_diffrn_reflns_limit_k_max 24
_diffrn_reflns_limit_k_min -24
_diffrn_reflns_limit_l_max 16
_diffrn_reflns_limit_l_min -16
_diffrn_reflns_number 100559
_diffrn_reflns_point_group_measured_fraction_full 0.975
_diffrn_reflns_point_group_measured_fraction_max 0.999
_diffrn_reflns_theta_full 25.242
_diffrn_reflns_theta_max 25.000
_diffrn_reflns_theta_min 2.573
_diffrn_source 'sealed tube'
_exptl_absorpt_coefficient_mu 5.092
_exptl_absorpt_correction_T_max 0.571
_exptl_absorpt_correction_T_min 0.416
_exptl_absorpt_correction_type multi-scan
_exptl_absorpt_process_details SADABS
_exptl_crystal_colour Yellow
_exptl_crystal_density_diffrn 1.836
_exptl_crystal_description Needle
_exptl_crystal_F_000 1800
_exptl_crystal_size_max 0.240
_exptl_crystal_size_mid 0.150
_exptl_crystal_size_min 0.110
_refine_diff_density_max 2.070
_refine_diff_density_min -0.668
_refine_diff_density_rms 0.107
_refine_ls_extinction_method none
_refine_ls_goodness_of_fit_ref 1.020
_refine_ls_hydrogen_treatment constr
_refine_ls_matrix_type full
_refine_ls_number_parameters 407
_refine_ls_number_reflns 5920
_refine_ls_number_restraints 0
_refine_ls_restrained_S_all 1.020
_refine_ls_R_factor_all 0.0246
_refine_ls_R_factor_gt 0.0237
_refine_ls_shift/su_max 0.001
_refine_ls_shift/su_mean 0.000
_refine_ls_structure_factor_coef Fsqd
_refine_ls_weighting_details 'w=1/[\s^2^(Fo^2^)+(0.0323P)^2^+12.9476P] where P=(Fo^2^+2Fc^2^)/3'
_refine_ls_weighting_scheme calc
_refine_ls_wR_factor_gt 0.0621
_refine_ls_wR_factor_ref 0.0628
_reflns_Friedel_coverage 0.000
_reflns_number_gt 5750
_reflns_number_total 5920
_reflns_threshold_expression 'I > 2\s(I)'
_cod_data_source_file c4dt03161j2.cif
_cod_data_source_block shelx
_cod_depositor_comments 'Adding full bibliography for 7033050.cif.'
_cod_database_code 7033050
_shelx_space_group_comment
;
The symmetry employed for this shelxl refinement is uniquely defined
by the following loop, which should always be used as a source of
symmetry information in preference to the above space-group names.
They are only intended as comments.
;
_shelx_estimated_absorpt_t_min 0.375
_shelx_estimated_absorpt_t_max 0.604
_shelxl_version_number 2014-3

loop_
_space_group_symop_operation_xyz
'x, y, z'
'-x+1/2, y+1/2, -z+1/2'
'-x, -y, -z'
'x-1/2, -y-1/2, z-1/2'

loop_
_atom_site_label
_atom_site_type_symbol
_atom_site_fract_x
_atom_site_fract_y
_atom_site_fract_z
_atom_site_U_iso_or_equiv
_atom_site_adp_type
_atom_site_occupancy
_atom_site_site_symmetry_order
_atom_site_calc_flag
_atom_site_refinement_flags_posn
_atom_site_refinement_flags_adp
C1 C 0.3164(3) 0.10893(17) 0.3288(3) 0.0170(7) Uani 1 1 d . .
C2 C 0.4209(3) 0.08638(18) 0.2367(3) 0.0200(8) Uani 1 1 d . .
H2 H 0.4406 0.0802 0.1797 0.024 Uiso 1 1 calc R U
C3 C 0.4894(3) 0.08107(18) 0.3398(3) 0.0189(7) Uani 1 1 d . .
H3 H 0.5649 0.0702 0.3679 0.023 Uiso 1 1 calc R U
C4 C 0.4476(3) 0.09511(17) 0.5043(3) 0.0158(7) Uani 1 1 d . .
C5 C 0.3539(3) 0.11208(18) 0.5243(3) 0.0167(7) Uani 1 1 d . .
C6 C 0.3715(3) 0.11281(17) 0.6307(3) 0.0162(7) Uani 1 1 d . .
H6 H 0.3114 0.1222 0.6482 0.019 Uiso 1 1 calc R U
C7 C 0.4760(3) 0.10006(17) 0.7129(3) 0.0163(7) Uani 1 1 d . .
C8 C 0.5647(3) 0.08186(17) 0.6872(3) 0.0160(7) Uani 1 1 d . .
H8 H 0.6337 0.0717 0.7408 0.019 Uiso 1 1 calc R U
C9 C 0.5508(3) 0.07879(17) 0.5822(3) 0.0162(7) Uani 1 1 d . .
H9 H 0.6094 0.0661 0.5645 0.019 Uiso 1 1 calc R U
C10 C 0.4898(3) 0.10719(18) 0.8243(3) 0.0166(7) Uani 1 1 d . .
C11 C 0.4278(3) 0.15398(18) 0.8518(3) 0.0191(8) Uani 1 1 d . .
H11 H 0.3770 0.1807 0.7999 0.023 Uiso 1 1 calc R U
C12 C 0.4421(3) 0.16063(18) 0.9564(3) 0.0185(7) Uani 1 1 d . .
C13 C 0.3748(3) 0.21034(19) 0.9853(3) 0.0230(8) Uani 1 1 d . .
C14 C 0.4077(4) 0.2320(2) 1.0887(3) 0.0278(9) Uani 1 1 d . .
H14 H 0.4722 0.2158 1.1423 0.033 Uiso 1 1 calc R U
C15 C 0.3416(4) 0.2787(2) 1.1103(4) 0.0369(11) Uani 1 1 d . .
H15 H 0.3615 0.2942 1.1789 0.044 Uiso 1 1 calc R U
C16 C 0.2467(4) 0.3015(2) 1.0292(4) 0.0385(11) Uani 1 1 d . .
H16 H 0.2015 0.3327 1.0419 0.046 Uiso 1 1 calc R U
C17 C 0.2202(4) 0.2774(2) 0.9294(4) 0.0364(10) Uani 1 1 d . .
H17 H 0.1556 0.2929 0.8749 0.044 Uiso 1 1 calc R U
C18 C 0.5648(3) 0.06945(18) 0.9060(3) 0.0170(7) Uani 1 1 d . .
H18 H 0.6079 0.0376 0.8917 0.020 Uiso 1 1 calc R U
C19 C 0.5752(3) 0.07955(18) 1.0096(3) 0.0180(7) Uani 1 1 d . .
C20 C 0.6550(3) 0.03953(19) 1.0986(3) 0.0201(8) Uani 1 1 d . .
C21 C 0.6763(3) 0.0542(2) 1.2039(3) 0.0256(9) Uani 1 1 d . .
H21 H 0.6409 0.0896 1.2201 0.031 Uiso 1 1 calc R U
C22 C 0.7502(4) 0.0159(2) 1.2829(3) 0.0340(11) Uani 1 1 d . .
H22 H 0.7652 0.0246 1.3535 0.041 Uiso 1 1 calc R U
C23 C 0.8017(4) -0.0358(2) 1.2560(4) 0.0359(11) Uani 1 1 d . .
H23 H 0.8528 -0.0623 1.3081 0.043 Uiso 1 1 calc R U
C24 C 0.7762(4) -0.0476(2) 1.1504(4) 0.0328(10) Uani 1 1 d . .
H24 H 0.8108 -0.0830 1.1330 0.039 Uiso 1 1 calc R U
C25 C 0.1770(3) 0.23541(19) 0.3875(3) 0.0249(8) Uani 1 1 d . .
C26 C 0.0987(3) 0.20982(19) 0.2868(3) 0.0211(8) Uani 1 1 d . .
C27 C 0.0279(3) 0.16450(18) 0.3069(3) 0.0196(8) Uani 1 1 d . .
C28 C 0.0564(3) 0.16386(19) 0.4203(3) 0.0205(8) Uani 1 1 d . .
C29 C 0.1439(3) 0.20912(19) 0.4688(3) 0.0231(8) Uani 1 1 d . .
C30 C 0.1908(4) 0.2319(2) 0.5819(4) 0.0369(11) Uani 1 1 d . .
H30A H 0.2500 0.2628 0.5930 0.055 Uiso 1 1 calc R U
H30B H 0.1329 0.2526 0.5970 0.055 Uiso 1 1 calc R U
H30C H 0.2195 0.1947 0.6279 0.055 Uiso 1 1 calc R U
C31 C -0.0072(4) 0.1256(2) 0.4711(4) 0.0289(10) Uani 1 1 d . .
H31A H -0.0622 0.0985 0.4188 0.043 Uiso 1 1 calc R U
H31B H 0.0436 0.0982 0.5262 0.043 Uiso 1 1 calc R U
H31C H -0.0436 0.1556 0.5007 0.043 Uiso 1 1 calc R U
C32 C -0.0678(4) 0.1276(2) 0.2269(4) 0.0291(9) Uani 1 1 d . .
H32A H -0.1015 0.1001 0.2626 0.044 Uiso 1 1 calc R U
H32B H -0.1223 0.1582 0.1822 0.044 Uiso 1 1 calc R U
H32C H -0.0413 0.1007 0.1846 0.044 Uiso 1 1 calc R U
C33 C 0.0879(4) 0.2344(2) 0.1810(3) 0.0309(9) Uani 1 1 d . .
H33A H 0.1610 0.2408 0.1818 0.046 Uiso 1 1 calc R U
H33B H 0.0481 0.2754 0.1657 0.046 Uiso 1 1 calc R U
H33C H 0.0479 0.2026 0.1277 0.046 Uiso 1 1 calc R U
C34 C 0.2580(4) 0.2893(2) 0.4026(4) 0.0359(11) Uani 1 1 d . .
H34A H 0.2998 0.2966 0.4770 0.054 Uiso 1 1 calc R U
H34B H 0.3080 0.2775 0.3703 0.054 Uiso 1 1 calc R U
H34C H 0.2186 0.3288 0.3705 0.054 Uiso 1 1 calc R U
C35 C 0.4500(6) 0.4245(3) 0.3738(5) 0.0665(18) Uani 1 1 d . .
H35A H 0.5070 0.4575 0.3842 0.080 Uiso 1 1 calc R U
H35B H 0.3952 0.4282 0.3013 0.080 Uiso 1 1 calc R U
C36 C 0.2183(3) 0.1079(2) 0.1311(3) 0.0247(8) Uani 1 1 d . .
H36A H 0.2403 0.1015 0.0733 0.037 Uiso 1 1 calc R U
H36B H 0.1647 0.0749 0.1285 0.037 Uiso 1 1 calc R U
H36C H 0.1855 0.1507 0.1258 0.037 Uiso 1 1 calc R U
N1 N 0.3160(3) 0.10262(15) 0.2310(2) 0.0191(6) Uani 1 1 d . .
N2 N 0.4244(3) 0.09505(14) 0.3957(2) 0.0162(6) Uani 1 1 d . .
N3 N 0.2822(3) 0.23261(18) 0.9055(3) 0.0302(8) Uani 1 1 d . .
N4 N 0.5150(3) 0.12475(15) 1.0353(3) 0.0192(7) Uani 1 1 d . .
N5 N 0.7046(3) -0.01107(17) 1.0713(3) 0.0261(7) Uani 1 1 d . .
I1 I 0.16182(2) 0.00097(2) 0.39547(2) 0.02009(7) Uani 1 1 d . .
Ir1 Ir 0.20834(2) 0.13043(2) 0.39457(2) 0.01508(6) Uani 1 1 d . .
Cl2 Cl 0.38499(13) 0.44108(7) 0.45859(13) 0.0555(3) Uani 1 1 d . .
Cl3 Cl 0.51200(10) 0.34615(7) 0.39134(11) 0.0479(3) Uani 1 1 d . .

loop_
_atom_site_aniso_label
_atom_site_aniso_U_11
_atom_site_aniso_U_22
_atom_site_aniso_U_33
_atom_site_aniso_U_23
_atom_site_aniso_U_13
_atom_site_aniso_U_12
C1 0.0199(18) 0.0129(17) 0.0175(18) -0.0008(14) 0.0068(15) -0.0043(14)
C2 0.026(2) 0.0166(18) 0.0228(19) -0.0022(15) 0.0155(16) -0.0013(15)
C3 0.0220(19) 0.0167(18) 0.0227(19) -0.0003(15) 0.0140(16) 0.0007(15)
C4 0.0212(18) 0.0108(16) 0.0183(18) 0.0011(13) 0.0111(15) -0.0006(14)
C5 0.0159(17) 0.0136(16) 0.0210(18) -0.0017(14) 0.0079(15) -0.0022(14)
C6 0.0154(17) 0.0141(17) 0.0231(19) 0.0003(14) 0.0118(15) 0.0004(14)
C7 0.0177(17) 0.0130(17) 0.0186(18) -0.0001(14) 0.0079(15) -0.0009(14)
C8 0.0153(17) 0.0132(16) 0.0186(18) 0.0012(14) 0.0060(14) 0.0017(13)
C9 0.0169(17) 0.0123(16) 0.0229(19) 0.0007(14) 0.0115(15) 0.0010(14)
C10 0.0155(17) 0.0168(18) 0.0183(18) -0.0012(14) 0.0077(14) -0.0036(14)
C11 0.0199(18) 0.0162(18) 0.0212(19) 0.0015(15) 0.0083(15) 0.0012(15)
C12 0.0186(18) 0.0173(18) 0.0233(19) -0.0042(15) 0.0121(15) -0.0044(15)
C13 0.028(2) 0.0172(18) 0.031(2) -0.0032(16) 0.0191(18) -0.0032(16)
C14 0.039(2) 0.023(2) 0.031(2) -0.0017(17) 0.0240(19) -0.0052(18)
C15 0.056(3) 0.031(2) 0.040(3) -0.008(2) 0.037(2) -0.007(2)
C16 0.055(3) 0.023(2) 0.057(3) 0.002(2) 0.042(3) 0.006(2)
C17 0.035(3) 0.031(2) 0.051(3) 0.002(2) 0.025(2) 0.0060(19)
C18 0.0167(17) 0.0159(17) 0.0197(18) -0.0020(14) 0.0085(15) -0.0019(14)
C19 0.0159(17) 0.0193(18) 0.0189(18) -0.0014(14) 0.0070(15) -0.0059(14)
C20 0.0153(18) 0.024(2) 0.0199(19) 0.0025(15) 0.0061(15) -0.0070(15)
C21 0.0182(19) 0.037(2) 0.021(2) -0.0001(17) 0.0074(16) -0.0097(17)
C22 0.026(2) 0.052(3) 0.019(2) 0.0083(19) 0.0044(17) -0.015(2)
C23 0.022(2) 0.043(3) 0.034(2) 0.022(2) 0.0019(18) -0.0040(19)
C24 0.024(2) 0.029(2) 0.044(3) 0.012(2) 0.0120(19) 0.0044(18)
C25 0.0196(19) 0.0172(19) 0.033(2) 0.0004(16) 0.0055(16) 0.0038(16)
C26 0.0199(19) 0.0186(18) 0.026(2) 0.0035(15) 0.0102(16) 0.0062(15)
C27 0.0163(18) 0.0181(18) 0.0213(19) 0.0031(15) 0.0044(15) 0.0036(15)
C28 0.0169(18) 0.0209(19) 0.026(2) 0.0052(15) 0.0115(16) 0.0102(15)
C29 0.0216(19) 0.0214(19) 0.025(2) -0.0005(16) 0.0073(16) 0.0114(16)
C30 0.034(2) 0.034(2) 0.031(2) -0.0102(19) 0.0010(19) 0.016(2)
C31 0.024(2) 0.035(2) 0.035(2) 0.0112(18) 0.0185(19) 0.0096(17)
C32 0.022(2) 0.029(2) 0.030(2) 0.0032(17) 0.0034(18) -0.0017(16)
C33 0.039(2) 0.024(2) 0.036(2) 0.0108(18) 0.021(2) 0.0080(18)
C34 0.021(2) 0.025(2) 0.054(3) -0.002(2) 0.008(2) -0.0004(18)
C35 0.091(5) 0.062(4) 0.053(4) 0.020(3) 0.036(4) 0.012(4)
C36 0.028(2) 0.027(2) 0.0154(18) -0.0023(16) 0.0048(16) -0.0005(17)
N1 0.0218(16) 0.0183(16) 0.0160(15) -0.0004(12) 0.0062(13) -0.0029(13)
N2 0.0190(15) 0.0135(14) 0.0179(15) 0.0014(12) 0.0093(13) 0.0001(12)
N3 0.0302(19) 0.0271(18) 0.037(2) -0.0047(15) 0.0174(16) 0.0057(15)
N4 0.0196(16) 0.0195(16) 0.0197(16) -0.0031(12) 0.0091(13) -0.0053(12)
N5 0.0232(17) 0.0256(18) 0.0283(18) 0.0079(14) 0.0092(15) 0.0013(14)
I1 0.01923(13) 0.01786(13) 0.02323(13) -0.00016(9) 0.00860(10) -0.00057(9)
Ir1 0.01318(9) 0.01583(9) 0.01605(9) 0.00065(5) 0.00569(6) 0.00100(5)
Cl2 0.0575(8) 0.0380(7) 0.0756(10) 0.0008(6) 0.0314(7) -0.0076(6)
Cl3 0.0347(6) 0.0538(8) 0.0490(7) 0.0000(6) 0.0104(5) -0.0072(6)

loop_
_atom_type_symbol
_atom_type_description
_atom_type_scat_dispersion_real
_atom_type_scat_dispersion_imag
_atom_type_scat_source
C C 0.0033 0.0016 'International Tables Vol C Tables 4.2.6.8 and 6.1.1.4'
H H 0.0000 0.0000 'International Tables Vol C Tables 4.2.6.8 and 6.1.1.4'
N N 0.0061 0.0033 'International Tables Vol C Tables 4.2.6.8 and 6.1.1.4'
I I -0.4742 1.8119 'International Tables Vol C Tables 4.2.6.8 and 6.1.1.4'
Ir Ir -1.4442 7.9887 'International Tables Vol C Tables 4.2.6.8 and 6.1.1.4'
Cl Cl 0.1484 0.1585 'International Tables Vol C Tables 4.2.6.8 and 6.1.1.4'

loop_
_geom_angle_atom_site_label_1
_geom_angle_atom_site_label_2
_geom_angle_atom_site_label_3
_geom_angle
N1 C1 N2 103.9(3)
N1 C1 Ir1 138.5(3)
N2 C1 Ir1 117.5(3)
C3 C2 N1 107.6(3)
C3 C2 H2 126.2
N1 C2 H2 126.2
C2 C3 N2 106.0(3)
C2 C3 H3 127.0
N2 C3 H3 127.0
C9 C4 C5 124.2(3)
C9 C4 N2 123.5(3)
C5 C4 N2 112.3(3)
C6 C5 C4 115.1(3)
C6 C5 Ir1 128.2(3)
C4 C5 Ir1 116.7(3)
C5 C6 C7 122.9(3)
C5 C6 H6 118.5
C7 C6 H6 118.5
C8 C7 C6 118.8(3)
C8 C7 C10 121.7(3)
C6 C7 C10 119.5(3)
C9 C8 C7 120.4(3)
C9 C8 H8 119.8
C7 C8 H8 119.8
C4 C9 C8 118.4(3)
C4 C9 H9 120.8
C8 C9 H9 120.8
C18 C10 C11 116.9(3)
C18 C10 C7 122.6(3)
C11 C10 C7 120.5(3)
C12 C11 C10 120.0(3)
C12 C11 H11 120.0
C10 C11 H11 120.0
N4 C12 C11 123.2(3)
N4 C12 C13 117.0(3)
C11 C12 C13 119.8(3)
N3 C13 C14 122.7(4)
N3 C13 C12 116.2(3)
C14 C13 C12 121.2(4)
C13 C14 C15 118.3(4)
C13 C14 H14 120.9
C15 C14 H14 120.9
C16 C15 C14 119.3(4)
C16 C15 H15 120.3
C14 C15 H15 120.3
C17 C16 C15 118.6(4)
C17 C16 H16 120.7
C15 C16 H16 120.7
N3 C17 C16 123.7(5)
N3 C17 H17 118.2
C16 C17 H17 118.2
C10 C18 C19 119.8(3)
C10 C18 H18 120.1
C19 C18 H18 120.1
N4 C19 C18 123.0(3)
N4 C19 C20 116.3(3)
C18 C19 C20 120.7(3)
N5 C20 C21 122.5(4)
N5 C20 C19 116.2(3)
C21 C20 C19 121.3(4)
C22 C21 C20 119.2(4)
C22 C21 H21 120.4
C20 C21 H21 120.4
C21 C22 C23 118.9(4)
C21 C22 H22 120.6
C23 C22 H22 120.6
C22 C23 C24 118.8(4)
C22 C23 H23 120.6
C24 C23 H23 120.6
N5 C24 C23 123.8(4)
N5 C24 H24 118.1
C23 C24 H24 118.1
C26 C25 C29 107.0(3)
C26 C25 C34 126.2(4)
C29 C25 C34 125.5(4)
C26 C25 Ir1 74.8(2)
C29 C25 Ir1 73.4(2)
C34 C25 Ir1 127.6(3)
C27 C26 C25 108.2(3)
C27 C26 C33 126.8(4)
C25 C26 C33 124.6(4)
C27 C26 Ir1 72.5(2)
C25 C26 Ir1 67.1(2)
C33 C26 Ir1 131.5(3)
C26 C27 C28 108.3(3)
C26 C27 C32 127.1(4)
C28 C27 C32 124.4(4)
C26 C27 Ir1 71.5(2)
C28 C27 Ir1 70.5(2)
C32 C27 Ir1 128.2(3)
C29 C28 C27 108.2(3)
C29 C28 C31 127.8(4)
C27 C28 C31 123.8(4)
C29 C28 Ir1 70.9(2)
C27 C28 Ir1 72.2(2)
C31 C28 Ir1 127.2(3)
C28 C29 C25 108.1(3)
C28 C29 C30 127.4(4)
C25 C29 C30 124.3(4)
C28 C29 Ir1 72.6(2)
C25 C29 Ir1 68.0(2)
C30 C29 Ir1 128.6(3)
C29 C30 H30A 109.5
C29 C30 H30B 109.5
H30A C30 H30B 109.5
C29 C30 H30C 109.5
H30A C30 H30C 109.5
H30B C30 H30C 109.5
C28 C31 H31A 109.5
C28 C31 H31B 109.5
H31A C31 H31B 109.5
C28 C31 H31C 109.5
H31A C31 H31C 109.5
H31B C31 H31C 109.5
C27 C32 H32A 109.5
C27 C32 H32B 109.5
H32A C32 H32B 109.5
C27 C32 H32C 109.5
H32A C32 H32C 109.5
H32B C32 H32C 109.5
C26 C33 H33A 109.5
C26 C33 H33B 109.5
H33A C33 H33B 109.5
C26 C33 H33C 109.5
H33A C33 H33C 109.5
H33B C33 H33C 109.5
C25 C34 H34A 109.5
C25 C34 H34B 109.5
H34A C34 H34B 109.5
C25 C34 H34C 109.5
H34A C34 H34C 109.5
H34B C34 H34C 109.5
Cl2 C35 Cl3 114.0(3)
Cl2 C35 H35A 108.7
Cl3 C35 H35A 108.7
Cl2 C35 H35B 108.7
Cl3 C35 H35B 108.7
H35A C35 H35B 107.6
N1 C36 H36A 109.5
N1 C36 H36B 109.5
H36A C36 H36B 109.5
N1 C36 H36C 109.5
H36A C36 H36C 109.5
H36B C36 H36C 109.5
C1 N1 C2 111.2(3)
C1 N1 C36 125.8(3)
C2 N1 C36 122.9(3)
C1 N2 C3 111.4(3)
C1 N2 C4 116.1(3)
C3 N2 C4 132.5(3)
C13 N3 C17 117.4(4)
C12 N4 C19 117.2(3)
C24 N5 C20 116.9(4)
C1 Ir1 C5 77.35(14)
C1 Ir1 C25 110.36(15)
C5 Ir1 C25 108.05(15)
C1 Ir1 C29 145.50(15)
C5 Ir1 C29 96.79(14)
C25 Ir1 C29 38.59(15)
C1 Ir1 C28 163.45(14)
C5 Ir1 C28 118.85(14)
C25 Ir1 C28 63.18(15)
C29 Ir1 C28 36.52(15)
C1 Ir1 C26 103.42(14)
C5 Ir1 C26 144.98(14)
C25 Ir1 C26 38.08(14)
C29 Ir1 C26 62.44(14)
C28 Ir1 C26 61.68(14)
C1 Ir1 C27 126.23(14)
C5 Ir1 C27 156.04(14)
C25 Ir1 C27 62.69(14)
C29 Ir1 C27 61.75(14)
C28 Ir1 C27 37.37(14)
C26 Ir1 C27 36.07(14)
C1 Ir1 I1 89.50(10)
C5 Ir1 I1 87.18(10)
C25 Ir1 I1 156.92(11)
C29 Ir1 I1 124.49(11)
C28 Ir1 I1 94.46(10)
C26 Ir1 I1 127.64(10)
C27 Ir1 I1 96.36(9)

loop_
_geom_bond_atom_site_label_1
_geom_bond_atom_site_label_2
_geom_bond_distance
C1 N1 1.355(5)
C1 N2 1.370(5)
C1 Ir1 2.011(4)
C2 C3 1.346(5)
C2 N1 1.383(5)
C2 H2 0.9300
C3 N2 1.388(5)
C3 H3 0.9300
C4 C9 1.385(5)
C4 C5 1.402(5)
C4 N2 1.405(5)
C5 C6 1.392(5)
C5 Ir1 2.055(4)
C6 C7 1.405(5)
C6 H6 0.9300
C7 C8 1.393(5)
C7 C10 1.480(5)
C8 C9 1.388(5)
C8 H8 0.9300
C9 H9 0.9300
C10 C18 1.390(5)
C10 C11 1.397(5)
C11 C12 1.386(5)
C11 H11 0.9300
C12 N4 1.338(5)
C12 C13 1.495(5)
C13 N3 1.345(6)
C13 C14 1.386(6)
C14 C15 1.394(6)
C14 H14 0.9300
C15 C16 1.375(7)
C15 H15 0.9300
C16 C17 1.369(7)
C16 H16 0.9300
C17 N3 1.346(6)
C17 H17 0.9300
C18 C19 1.396(5)
C18 H18 0.9300
C19 N4 1.347(5)
C19 C20 1.492(5)
C20 N5 1.348(5)
C20 C21 1.397(6)
C21 C22 1.372(6)
C21 H21 0.9300
C22 C23 1.377(7)
C22 H22 0.9300
C23 C24 1.380(7)
C23 H23 0.9300
C24 N5 1.340(5)
C24 H24 0.9300
C25 C26 1.450(6)
C25 C29 1.457(6)
C25 C34 1.478(6)
C25 Ir1 2.166(4)
C26 C27 1.410(5)
C26 C33 1.495(6)
C26 Ir1 2.270(4)
C27 C28 1.455(5)
C27 C32 1.496(5)
C27 Ir1 2.283(4)
C28 C29 1.409(6)
C28 C31 1.502(5)
C28 Ir1 2.260(4)
C29 C30 1.502(6)
C29 Ir1 2.238(4)
C30 H30A 0.9600
C30 H30B 0.9600
C30 H30C 0.9600
C31 H31A 0.9600
C31 H31B 0.9600
C31 H31C 0.9600
C32 H32A 0.9600
C32 H32B 0.9600
C32 H32C 0.9600
C33 H33A 0.9600
C33 H33B 0.9600
C33 H33C 0.9600
C34 H34A 0.9600
C34 H34B 0.9600
C34 H34C 0.9600
C35 Cl2 1.734(7)
C35 Cl3 1.758(7)
C35 H35A 0.9700
C35 H35B 0.9700
C36 N1 1.458(5)
C36 H36A 0.9600
C36 H36B 0.9600
C36 H36C 0.9600
I1 Ir1 2.6999(3)

loop_
_geom_hbond_atom_site_label_D
_geom_hbond_atom_site_label_H
_geom_hbond_atom_site_label_A
_geom_hbond_distance_DH
_geom_hbond_distance_HA
_geom_hbond_distance_DA
_geom_hbond_angle_DHA
_geom_hbond_site_symmetry_A
C2 H2 N4 0.93 2.70 3.550(5) 152.2 1_554
C9 H9 I1 0.93 3.13 3.989(4) 154.9 3_656
C24 H24 Cl3 0.93 2.86 3.734(5) 156.9 2_646

loop_
_geom_torsion_atom_site_label_1
_geom_torsion_atom_site_label_2
_geom_torsion_atom_site_label_3
_geom_torsion_atom_site_label_4
_geom_torsion
N1 C2 C3 N2 -0.6(4)
C9 C4 C5 C6 1.1(5)
N2 C4 C5 C6 179.8(3)
C9 C4 C5 Ir1 -177.4(3)
N2 C4 C5 Ir1 1.2(4)
C4 C5 C6 C7 2.3(5)
Ir1 C5 C6 C7 -179.3(3)
C5 C6 C7 C8 -4.1(5)
C5 C6 C7 C10 175.0(3)
C6 C7 C8 C9 2.3(5)
C10 C7 C8 C9 -176.7(3)
C5 C4 C9 C8 -2.8(5)
N2 C4 C9 C8 178.7(3)
C7 C8 C9 C4 0.9(5)
C8 C7 C10 C18 -31.5(5)
C6 C7 C10 C18 149.4(4)
C8 C7 C10 C11 147.3(4)
C6 C7 C10 C11 -31.8(5)
C18 C10 C11 C12 -0.6(5)
C7 C10 C11 C12 -179.4(3)
C10 C11 C12 N4 1.2(6)
C10 C11 C12 C13 -179.4(3)
N4 C12 C13 N3 -162.1(3)
C11 C12 C13 N3 18.5(5)
N4 C12 C13 C14 18.3(5)
C11 C12 C13 C14 -161.1(4)
N3 C13 C14 C15 0.1(6)
C12 C13 C14 C15 179.6(4)
C13 C14 C15 C16 0.1(6)
C14 C15 C16 C17 0.1(7)
C15 C16 C17 N3 -0.4(7)
C11 C10 C18 C19 -0.1(5)
C7 C10 C18 C19 178.7(3)
C10 C18 C19 N4 0.2(5)
C10 C18 C19 C20 179.9(3)
N4 C19 C20 N5 171.9(3)
C18 C19 C20 N5 -7.8(5)
N4 C19 C20 C21 -8.1(5)
C18 C19 C20 C21 172.2(3)
N5 C20 C21 C22 -0.2(6)
C19 C20 C21 C22 179.8(4)
C20 C21 C22 C23 0.5(6)
C21 C22 C23 C24 -0.7(6)
C22 C23 C24 N5 0.8(7)
C29 C25 C26 C27 -5.8(4)
C34 C25 C26 C27 -173.0(4)
Ir1 C25 C26 C27 61.1(3)
C29 C25 C26 C33 167.5(4)
C34 C25 C26 C33 0.2(6)
Ir1 C25 C26 C33 -125.6(4)
C29 C25 C26 Ir1 -66.9(3)
C34 C25 C26 Ir1 125.9(4)
C25 C26 C27 C28 3.4(4)
C33 C26 C27 C28 -169.7(4)
Ir1 C26 C27 C28 61.2(2)
C25 C26 C27 C32 177.9(4)
C33 C26 C27 C32 4.8(6)
Ir1 C26 C27 C32 -124.4(4)
C25 C26 C27 Ir1 -57.8(3)
C33 C26 C27 Ir1 129.2(4)
C26 C27 C28 C29 0.3(4)
C32 C27 C28 C29 -174.3(4)
Ir1 C27 C28 C29 62.1(2)
C26 C27 C28 C31 174.9(3)
C32 C27 C28 C31 0.2(6)
Ir1 C27 C28 C31 -123.3(4)
C26 C27 C28 Ir1 -61.8(3)
C32 C27 C28 Ir1 123.6(4)
C27 C28 C29 C25 -3.9(4)
C31 C28 C29 C25 -178.2(4)
Ir1 C28 C29 C25 59.0(3)
C27 C28 C29 C30 171.3(4)
C31 C28 C29 C30 -2.9(6)
Ir1 C28 C29 C30 -125.7(4)
C27 C28 C29 Ir1 -63.0(2)
C31 C28 C29 Ir1 122.8(4)
C26 C25 C29 C28 6.0(4)
C34 C25 C29 C28 173.4(4)
Ir1 C25 C29 C28 -61.9(3)
C26 C25 C29 C30 -169.5(4)
C34 C25 C29 C30 -2.1(6)
Ir1 C25 C29 C30 122.6(4)
C26 C25 C29 Ir1 67.9(3)
C34 C25 C29 Ir1 -124.7(4)
N2 C1 N1 C2 -1.0(4)
Ir1 C1 N1 C2 179.9(3)
N2 C1 N1 C36 175.5(3)
Ir1 C1 N1 C36 -3.6(6)
C3 C2 N1 C1 1.0(4)
C3 C2 N1 C36 -175.5(3)
N1 C1 N2 C3 0.6(4)
Ir1 C1 N2 C3 179.9(2)
N1 C1 N2 C4 -177.2(3)
Ir1 C1 N2 C4 2.1(4)
C2 C3 N2 C1 0.0(4)
C2 C3 N2 C4 177.4(3)
C9 C4 N2 C1 176.6(3)
C5 C4 N2 C1 -2.1(4)
C9 C4 N2 C3 -0.6(6)
C5 C4 N2 C3 -179.3(4)
C14 C13 N3 C17 -0.4(6)
C12 C13 N3 C17 -180.0(4)
C16 C17 N3 C13 0.6(7)
C11 C12 N4 C19 -1.1(5)
C13 C12 N4 C19 179.5(3)
C18 C19 N4 C12 0.4(5)
C20 C19 N4 C12 -179.3(3)
C23 C24 N5 C20 -0.5(6)
C21 C20 N5 C24 0.2(6)
C19 C20 N5 C24 -179.8(3)
